data_2201627
loop_
_publ_author_name
'Daniel Stasko'
'Matthew C. Davis'
'Robert D. Chapman'

_publ_section_title
;
 1,4-Diazaspiro[4.5]decane-2,3-dione
;
_journal_issue 12
_journal_name_full 'Acta Crystallographica Section E'
_journal_page_first o1384
_journal_page_last o1386
_journal_paper_doi 10.1107/S1600536802020482
_journal_volume 58
_journal_year 2002
_chemical_formula_iupac 'C8 H12 N2 O2'
_chemical_formula_moiety 'C8 H12 N2 O2'
_chemical_formula_sum 'C8 H12 N2 O2'
_chemical_formula_weight 168.20
_chemical_melting_point 300
_chemical_name_common 2,2-Pentamethylene-4,5-imidazolidinedione
_chemical_name_systematic
;
 ?
;
_space_group_IT_number 14
_symmetry_cell_setting monoclinic
_symmetry_space_group_name_Hall '-P 2ybc'
_symmetry_space_group_name_H-M 'P 1 21/c 1'
_atom_sites_solution_hydrogens geom
_atom_sites_solution_primary direct
_atom_sites_solution_secondary difmap
_audit_creation_method SHELXL-97
_cell_angle_alpha 90.00
_cell_angle_beta 96.60(3)
_cell_angle_gamma 90.00
_cell_formula_units_Z 8
_cell_length_a 13.671(3)
_cell_length_b 10.641(2)
_cell_length_c 11.781(2)
_cell_measurement_reflns_used 18
_cell_measurement_temperature 293(2)
_cell_measurement_theta_max 22.5
_cell_measurement_theta_min 2
_cell_volume 1702.5(6)
_computing_cell_refinement XSCANS
_computing_data_collection 'XSCANS (Siemens, 1994)'
_computing_data_reduction 'SHELXTL (Bruker, 2000)'
_computing_molecular_graphics SHELXTL
_computing_publication_material SHELXTL
_computing_structure_refinement SHELXTL
_computing_structure_solution SHELXTL
_diffrn_ambient_temperature 293(2)
_diffrn_measured_fraction_theta_full 0.995
_diffrn_measured_fraction_theta_max 0.995
_diffrn_measurement_device_type 'Bruker P4'
_diffrn_measurement_method \w
_diffrn_radiation_monochromator graphite
_diffrn_radiation_source 'fine-focus sealed tube'
_diffrn_radiation_type MoK\a
_diffrn_radiation_wavelength 0.71073
_diffrn_reflns_av_R_equivalents 0.0191
_diffrn_reflns_av_sigmaI/netI 0.0344
_diffrn_reflns_limit_h_max 17
_diffrn_reflns_limit_h_min -17
_diffrn_reflns_limit_k_max 0
_diffrn_reflns_limit_k_min -13
_diffrn_reflns_limit_l_max 15
_diffrn_reflns_limit_l_min 0
_diffrn_reflns_number 4084
_diffrn_reflns_theta_full 27.49
_diffrn_reflns_theta_max 27.49
_diffrn_reflns_theta_min 1.50
_diffrn_standards_decay_% 0
_diffrn_standards_interval_count 48
_diffrn_standards_number 3
_exptl_absorpt_coefficient_mu 0.096
_exptl_absorpt_correction_type none
_exptl_crystal_colour colourless
_exptl_crystal_density_diffrn 1.312
_exptl_crystal_density_method 'not measured'
_exptl_crystal_description 'oblong prism'
_exptl_crystal_F_000 720
_exptl_crystal_size_max .5
_exptl_crystal_size_mid .5
_exptl_crystal_size_min .2
_refine_diff_density_max 0.186
_refine_diff_density_min -0.166
_refine_ls_extinction_method none
_refine_ls_goodness_of_fit_ref 1.038
_refine_ls_hydrogen_treatment constr
_refine_ls_matrix_type full
_refine_ls_number_parameters 217
_refine_ls_number_reflns 3893
_refine_ls_number_restraints 0
_refine_ls_restrained_S_all 1.038
_refine_ls_R_factor_all 0.0791
_refine_ls_R_factor_gt 0.0459
_refine_ls_shift/su_max <0.001
_refine_ls_shift/su_mean <0.001
_refine_ls_structure_factor_coef Fsqd
_refine_ls_weighting_details 'calc w = 1/[\s^2^(Fo^2^)+(0.0385P)^2^+0.4243P] where P = (Fo^2^+2Fc^2^)/3'
_refine_ls_weighting_scheme calc
_refine_ls_wR_factor_gt 0.0930
_refine_ls_wR_factor_ref 0.1065
_reflns_number_gt 2650
_reflns_number_total 3893
_reflns_threshold_expression I>2\s(I)
_cod_data_source_file su6004.cif
_cod_data_source_block I
_cod_depositor_comments
;
The following automatic conversions were performed:
'_symmetry_cell_setting' value 'Monoclinic' changed to 'monoclinic'
according to '/home/saulius/struct/CIF-dictionaries/cif_core.dic'
dictionary named 'cif_core.dic' version 2.4.1 from 2010-06-29.

Automatic conversion script
Id: cif_fix_enum 1527 2010-12-29 10:47:43Z saulius 

The following automatic conversions were performed:

'_symmetry_cell_setting' value 'Monoclinic' changed to 'monoclinic'
according to /home/saulius/struct/CIF-dictionaries/cif_core.dic
dictionary named 'cif_core.dic' version 2.4.1 from 2010-06-29.

Automatic conversion script
Id: cif_fix_values 1715 2011-07-08 13:25:40Z adriana 
;
_cod_original_cell_volume 1702.4(6)
_cod_original_sg_symbol_H-M 'P 21/c'
_cod_database_code 2201627
_cod_database_fobs_code 2201627

loop_
_symmetry_equiv_pos_as_xyz
'x, y, z'
'-x, y+1/2, -z+1/2'
'-x, -y, -z'
'x, -y-1/2, z-1/2'

loop_
_atom_site_label
_atom_site_fract_x
_atom_site_fract_y
_atom_site_fract_z
_atom_site_U_iso_or_equiv
_atom_site_adp_type
_atom_site_calc_flag
_atom_site_refinement_flags
_atom_site_occupancy
_atom_site_disorder_assembly
_atom_site_disorder_group
_atom_site_type_symbol
C1 0.32731(12) 0.86746(16) 0.12085(14) 0.0383(4) Uani d . 1 . . C
C2 0.33565(14) 0.72644(17) 0.10294(18) 0.0516(5) Uani d . 1 . . C
H2A 0.2812 0.6845 0.1331 0.062 Uiso calc R 1 . . H
H2B 0.3312 0.7088 0.0217 0.062 Uiso calc R 1 . . H
C3 0.43173(17) 0.6751(2) 0.1613(2) 0.0702(7) Uani d . 1 . . C
H3A 0.4327 0.5845 0.1522 0.084 Uiso calc R 1 . . H
H3B 0.4860 0.7098 0.1252 0.084 Uiso calc R 1 . . H
C4 0.44498(19) 0.7072(2) 0.2868(2) 0.0805(8) Uani d . 1 . . C
H4A 0.5088 0.6775 0.3209 0.097 Uiso calc R 1 . . H
H4B 0.3948 0.6650 0.3245 0.097 Uiso calc R 1 . . H
C5 0.43793(16) 0.8474(2) 0.30485(18) 0.0636(6) Uani d . 1 . . C
H5A 0.4921 0.8889 0.2737 0.076 Uiso calc R 1 . . H
H5B 0.4434 0.8652 0.3861 0.076 Uiso calc R 1 . . H
C6 0.34097(14) 0.8994(2) 0.24759(16) 0.0513(5) Uani d . 1 . . C
H6A 0.3400 0.9900 0.2571 0.062 Uiso calc R 1 . . H
H6B 0.2869 0.8644 0.2839 0.062 Uiso calc R 1 . . H
C7 0.35490(12) 1.01554(15) -0.01835(14) 0.0348(4) Uani d . 1 . . C
C8 0.24401(12) 1.00212(16) -0.01507(14) 0.0381(4) Uani d . 1 . . C
O1 0.39473(9) 1.08625(12) -0.08078(11) 0.0484(3) Uani d . 1 . . O
O2 0.18071(9) 1.06051(13) -0.07319(12) 0.0547(4) Uani d . 1 . . O
N1 0.39717(9) 0.93657(13) 0.05961(12) 0.0367(3) Uani d . 1 . . N
H1N 0.4599 0.9270 0.0728 0.044 Uiso calc R 1 . . H
N2 0.23482(10) 0.91574(14) 0.06483(13) 0.0443(4) Uani d . 1 . . N
H2N 0.1785 0.8906 0.0819 0.053 Uiso calc R 1 . . H
C1' 0.08781(11) 0.19799(14) 0.63932(14) 0.0334(4) Uani d . 1 . . C
C2' 0.19343(12) 0.23222(16) 0.68478(15) 0.0402(4) Uani d . 1 . . C
H1A' 0.2096 0.3134 0.6544 0.048 Uiso calc R 1 . . H
H1B' 0.1987 0.2392 0.7674 0.048 Uiso calc R 1 . . H
C3' 0.26666(13) 0.1351(2) 0.65232(17) 0.0518(5) Uani d . 1 . . C
H3A' 0.2560 0.0565 0.6908 0.062 Uiso calc R 1 . . H
H3B' 0.3330 0.1633 0.6779 0.062 Uiso calc R 1 . . H
C4' 0.25660(14) 0.11315(19) 0.52413(17) 0.0528(5) Uani d . 1 . . C
H4A' 0.2728 0.1897 0.4857 0.063 Uiso calc R 1 . . H
H4B' 0.3023 0.0482 0.5065 0.063 Uiso calc R 1 . . H
C5' 0.15236(14) 0.07371(19) 0.48163(17) 0.0514(5) Uani d . 1 . . C
H5A' 0.1463 0.0630 0.3993 0.062 Uiso calc R 1 . . H
H5B' 0.1382 -0.0064 0.5155 0.062 Uiso calc R 1 . . H
C6' 0.07863(13) 0.17054(17) 0.51187(14) 0.0423(4) Uani d . 1 . . C
H6A' 0.0126 0.1405 0.4872 0.051 Uiso calc R 1 . . H
H6B' 0.0884 0.2478 0.4709 0.051 Uiso calc R 1 . . H
C7' -0.02114(11) 0.12538(15) 0.76330(14) 0.0341(4) Uani d . 1 . . C
C8' -0.04380(12) 0.26304(15) 0.73739(15) 0.0373(4) Uani d . 1 . . C
O1' -0.06356(8) 0.06075(10) 0.82871(11) 0.0457(3) Uani d . 1 . . O
O2' -0.10632(9) 0.32540(11) 0.77781(12) 0.0503(3) Uani d . 1 . . O
N1' 0.05108(9) 0.09383(12) 0.70384(12) 0.0339(3) Uani d . 1 . . N
H1N' 0.0745 0.0189 0.7030 0.041 Uiso calc R 1 . . H
N2' 0.01973(10) 0.29677(13) 0.66560(13) 0.0427(4) Uani d . 1 . . N
H2N' 0.0207 0.3710 0.6369 0.051 Uiso calc R 1 . . H

loop_
_atom_site_aniso_label
_atom_site_aniso_U_11
_atom_site_aniso_U_22
_atom_site_aniso_U_33
_atom_site_aniso_U_12
_atom_site_aniso_U_13
_atom_site_aniso_U_23
C1 0.0312(8) 0.0425(9) 0.0429(10) 0.0001(7) 0.0113(7) 0.0078(8)
C2 0.0511(11) 0.0399(10) 0.0653(13) -0.0042(8) 0.0127(10) 0.0083(9)
C3 0.0646(14) 0.0406(11) 0.105(2) 0.0097(10) 0.0099(13) 0.0225(12)
C4 0.0687(15) 0.0790(17) 0.0899(19) -0.0049(13) -0.0071(13) 0.0507(15)
C5 0.0632(13) 0.0810(16) 0.0452(11) -0.0108(11) -0.0002(10) 0.0206(11)
C6 0.0505(11) 0.0650(13) 0.0405(10) -0.0021(9) 0.0142(8) 0.0067(9)
C7 0.0369(8) 0.0326(8) 0.0365(8) 0.0042(7) 0.0106(7) 0.0012(7)
C8 0.0376(9) 0.0396(9) 0.0382(9) 0.0054(7) 0.0084(7) -0.0020(8)
O1 0.0444(7) 0.0498(8) 0.0526(8) 0.0021(6) 0.0128(6) 0.0199(6)
O2 0.0437(7) 0.0644(9) 0.0549(8) 0.0140(6) 0.0011(6) 0.0089(7)
N1 0.0301(6) 0.0397(8) 0.0416(8) 0.0021(6) 0.0097(6) 0.0104(6)
N2 0.0294(7) 0.0551(9) 0.0502(9) 0.0014(6) 0.0123(6) 0.0087(7)
C1' 0.0355(8) 0.0259(7) 0.0393(9) -0.0018(6) 0.0069(7) 0.0030(7)
C2' 0.0397(9) 0.0422(9) 0.0389(9) -0.0111(7) 0.0054(7) 0.0008(8)
C3' 0.0363(9) 0.0622(12) 0.0569(12) 0.0012(9) 0.0063(8) 0.0090(10)
C4' 0.0502(11) 0.0536(11) 0.0584(12) 0.0046(9) 0.0224(9) 0.0043(10)
C5' 0.0638(12) 0.0488(11) 0.0440(10) -0.0090(9) 0.0167(9) -0.0056(9)
C6' 0.0406(9) 0.0470(10) 0.0386(9) -0.0088(8) 0.0018(7) 0.0056(8)
C7' 0.0316(8) 0.0286(8) 0.0425(9) -0.0033(6) 0.0057(7) -0.0011(7)
C8' 0.0344(8) 0.0301(8) 0.0479(10) -0.0009(7) 0.0062(7) -0.0004(7)
O1' 0.0452(7) 0.0335(6) 0.0630(8) -0.0005(5) 0.0259(6) 0.0068(6)
O2' 0.0454(7) 0.0361(7) 0.0724(9) 0.0067(6) 0.0197(7) -0.0012(6)
N1' 0.0347(7) 0.0251(6) 0.0433(8) 0.0007(5) 0.0110(6) 0.0034(6)
N2' 0.0446(8) 0.0266(7) 0.0590(9) 0.0027(6) 0.0154(7) 0.0094(7)

loop_
_atom_type_symbol
_atom_type_description
_atom_type_scat_dispersion_real
_atom_type_scat_dispersion_imag
_atom_type_scat_source
C C 0.0033 0.0016 'International Tables Vol C Tables 4.2.6.8 and 6.1.1.4'
H H 0.0000 0.0000 'International Tables Vol C Tables 4.2.6.8 and 6.1.1.4'
N N 0.0061 0.0033 'International Tables Vol C Tables 4.2.6.8 and 6.1.1.4'
O O 0.0106 0.0060 'International Tables Vol C Tables 4.2.6.8 and 6.1.1.4'

loop_
_geom_angle_atom_site_label_1
_geom_angle_atom_site_label_2
_geom_angle_atom_site_label_3
_geom_angle
_geom_angle_publ_flag
N2 C1 N1 100.50(13) yes
N2 C1 C2 111.18(15) ?
N1 C1 C2 111.39(14) ?
N2 C1 C6 111.67(15) ?
N1 C1 C6 111.02(14) ?
C2 C1 C6 110.72(15) ?
C3 C2 C1 111.61(17) ?
C3 C2 H2A 109.3 ?
C1 C2 H2A 109.3 ?
C3 C2 H2B 109.3 ?
C1 C2 H2B 109.3 ?
H2A C2 H2B 108.0 ?
C4 C3 C2 111.3(2) ?
C4 C3 H3A 109.4 ?
C2 C3 H3A 109.4 ?
C4 C3 H3B 109.4 ?
C2 C3 H3B 109.4 ?
H3A C3 H3B 108.0 ?
C3 C4 C5 111.05(17) ?
C3 C4 H4A 109.4 ?
C5 C4 H4A 109.4 ?
C3 C4 H4B 109.4 ?
C5 C4 H4B 109.4 ?
H4A C4 H4B 108.0 ?
C4 C5 C6 111.30(19) ?
C4 C5 H5A 109.4 ?
C6 C5 H5A 109.4 ?
C4 C5 H5B 109.4 ?
C6 C5 H5B 109.4 ?
H5A C5 H5B 108.0 ?
C5 C6 C1 110.87(17) ?
C5 C6 H6A 109.5 ?
C1 C6 H6A 109.5 ?
C5 C6 H6B 109.5 ?
C1 C6 H6B 109.5 ?
H6A C6 H6B 108.1 ?
O1 C7 N1 128.11(15) ?
O1 C7 C8 125.76(15) ?
N1 C7 C8 106.12(14) yes
O2 C8 N2 129.36(16) ?
O2 C8 C7 125.75(16) ?
N2 C8 C7 104.89(14) yes
C7 N1 C1 113.79(13) yes
C7 N1 H1N 123.1 ?
C1 N1 H1N 123.1 ?
C8 N2 C1 114.68(13) yes
C8 N2 H2N 122.7 ?
C1 N2 H2N 122.7 ?
N2' C1' N1' 99.78(12) yes
N2' C1' C6' 111.42(14) ?
N1' C1' C6' 111.88(13) ?
N2' C1' C2' 110.75(13) ?
N1' C1' C2' 111.44(13) ?
C6' C1' C2' 111.10(13) ?
C3' C2' C1' 111.95(15) ?
C3' C2' H1A' 109.2 ?
C1' C2' H1A' 109.2 ?
C3' C2' H1B' 109.2 ?
C1' C2' H1B' 109.2 ?
H1A' C2' H1B' 107.9 ?
C2' C3' C4' 111.60(16) ?
C2' C3' H3A' 109.3 ?
C4' C3' H3A' 109.3 ?
C2' C3' H3B' 109.3 ?
C4' C3' H3B' 109.3 ?
H3A' C3' H3B' 108.0 ?
C5' C4' C3' 110.21(15) ?
C5' C4' H4A' 109.6 ?
C3' C4' H4A' 109.6 ?
C5' C4' H4B' 109.6 ?
C3' C4' H4B' 109.6 ?
H4A' C4' H4B' 108.1 ?
C6' C5' C4' 111.14(15) ?
C6' C5' H5A' 109.4 ?
C4' C5' H5A' 109.4 ?
C6' C5' H5B' 109.4 ?
C4' C5' H5B' 109.4 ?
H5A' C5' H5B' 108.0 ?
C5' C6' C1' 112.45(15) ?
C5' C6' H6A' 109.1 ?
C1' C6' H6A' 109.1 ?
C5' C6' H6B' 109.1 ?
C1' C6' H6B' 109.1 ?
H6A' C6' H6B' 107.8 ?
O1' C7' N1' 128.89(15) ?
O1' C7' C8' 124.46(14) ?
N1' C7' C8' 106.65(14) yes
O2' C8' N2' 129.72(16) ?
O2' C8' C7' 125.50(15) ?
N2' C8' C7' 104.77(14) yes
C7' N1' C1' 113.91(13) yes
C7' N1' H1N' 123.0 ?
C1' N1' H1N' 123.0 ?
C8' N2' C1' 114.79(13) yes
C8' N2' H2N' 122.6 ?
C1' N2' H2N' 122.6 ?

loop_
_geom_bond_atom_site_label_1
_geom_bond_atom_site_label_2
_geom_bond_site_symmetry_2
_geom_bond_distance
_geom_bond_publ_flag
C1 N2 . 1.451(2) yes
C1 N1 . 1.460(2) yes
C1 C2 . 1.521(2) ?
C1 C6 . 1.522(3) ?
C2 C3 . 1.513(3) ?
C2 H2A . 0.9700 ?
C2 H2B . 0.9700 ?
C3 C4 . 1.509(4) ?
C3 H3A . 0.9700 ?
C3 H3B . 0.9700 ?
C4 C5 . 1.512(3) ?
C4 H4A . 0.9700 ?
C4 H4B . 0.9700 ?
C5 C6 . 1.521(3) ?
C5 H5A . 0.9700 ?
C5 H5B . 0.9700 ?
C6 H6A . 0.9700 ?
C6 H6B . 0.9700 ?
C7 O1 . 1.2229(19) yes
C7 N1 . 1.327(2) yes
C7 C8 . 1.528(2) yes
C8 O2 . 1.211(2) yes
C8 N2 . 1.332(2) yes
N1 H1N . 0.8600 ?
N2 H2N . 0.8600 ?
C1' N2' . 1.461(2) yes
C1' N1' . 1.4650(19) yes
C1' C6' . 1.521(2) ?
C1' C2' . 1.525(2) ?
C2' C3' . 1.518(3) ?
C2' H1A' . 0.9700 ?
C2' H1B' . 0.9700 ?
C3' C4' . 1.519(3) ?
C3' H3A' . 0.9700 ?
C3' H3B' . 0.9700 ?
C4' C5' . 1.514(3) ?
C4' H4A' . 0.9700 ?
C4' H4B' . 0.9700 ?
C5' C6' . 1.512(3) ?
C5' H5A' . 0.9700 ?
C5' H5B' . 0.9700 ?
C6' H6A' . 0.9700 ?
C6' H6B' . 0.9700 ?
C7' O1' . 1.2271(19) yes
C7' N1' . 1.318(2) yes
C7' C8' . 1.521(2) yes
C8' O2' . 1.2211(19) yes
C8' N2' . 1.329(2) yes
N1' H1N' . 0.8600 ?
N2' H2N' . 0.8600 ?

loop_
_geom_hbond_atom_site_label_D
_geom_hbond_atom_site_label_H
_geom_hbond_atom_site_label_A
_geom_hbond_site_symmetry_A
_geom_hbond_distance_DH
_geom_hbond_distance_HA
_geom_hbond_distance_DA
_geom_hbond_angle_DHA
_geom_hbond_publ_flag
N1 H1N O1 3_675 0.86 1.98 2.8376(19) 172 yes
N2 H2N O1' 3_566 0.86 2.06 2.7915(19) 143 yes
N1' H1N' O2' 2_546 0.86 2.11 2.9561(19) 167 yes
N2' H2N' O1' 2_556 0.86 2.13 2.8714(19) 144 yes

loop_
_cod_related_entry_id
_cod_related_entry_database
_cod_related_entry_code
1 ChemSpider 15427652
